data_4077894
loop_
_publ_author_name
'Inoki, Daisuke'
'Matsumoto, Takahiro'
'Nakai, Hidetaka'
'Ogo, Seiji'

_publ_section_title
;
 Experimental Study of Reductive Elimination of H2from Rhodium Hydride
 Species
;
_journal_issue 8
_journal_name_full Organometallics
_journal_page_first 2996
_journal_paper_doi 10.1021/om2009759
_journal_volume 31
_journal_year 2012
_chemical_formula_sum 'C42 H34 F12 N10 O12 Rh2 S4'
_chemical_formula_weight 1432.82
_space_group_IT_number 14
_symmetry_cell_setting monoclinic
_symmetry_Int_Tables_number 14
_symmetry_space_group_name_Hall '-P 2yn'
_symmetry_space_group_name_H-M 'P 1 21/n 1'
_cell_angle_alpha 90
_cell_angle_beta 108.969(3)
_cell_angle_gamma 90
_cell_formula_units_Z 4
_cell_length_a 11.757(2)
_cell_length_b 40.153(8)
_cell_length_c 11.907(3)
_cell_measurement_reflns_used 9684
_cell_measurement_temperature 123.2
_cell_measurement_theta_max 27.5
_cell_measurement_theta_min 3.1
_cell_volume 5315.8(19)
_computing_cell_refinement CRYSTALCLEAR
_computing_data_collection CRYSTALCLEAR
_computing_data_reduction 'teXsan Ver. 2.0'
_computing_publication_material 'teXsan Ver. 2.0'
_computing_structure_refinement 'teXsan Ver. 2.0'
_computing_structure_solution SIR92
_diffrn_ambient_temperature 123.2
_diffrn_detector_area_resol_mean 28.57
_diffrn_measured_fraction_theta_full 0.9847
_diffrn_measured_fraction_theta_max 0.9847
_diffrn_measurement_device_type 'Rigaku/MSC Saturn CCD'
_diffrn_measurement_method \w
_diffrn_radiation_type 'Mo K\a'
_diffrn_radiation_wavelength 0.7107
_diffrn_reflns_av_R_equivalents 0.029
_diffrn_reflns_limit_h_max 15
_diffrn_reflns_limit_h_min -15
_diffrn_reflns_limit_k_max 51
_diffrn_reflns_limit_k_min -52
_diffrn_reflns_limit_l_max 15
_diffrn_reflns_limit_l_min -15
_diffrn_reflns_number 48558
_diffrn_reflns_theta_full 27.48
_diffrn_reflns_theta_max 27.48
_exptl_absorpt_coefficient_mu 0.888
_exptl_absorpt_correction_T_max 0.916
_exptl_absorpt_correction_T_min 0.868
_exptl_absorpt_correction_type multi-scan
_exptl_absorpt_process_details '(Jacobson, 1998)'
_exptl_crystal_colour Red
_exptl_crystal_density_diffrn 1.790
_exptl_crystal_density_method 'not measured'
_exptl_crystal_description Block
_exptl_crystal_F_000 2856.00
_exptl_crystal_size_max 0.250
_exptl_crystal_size_mid 0.200
_exptl_crystal_size_min 0.150
_refine_diff_density_max 0.86
_refine_diff_density_min -0.73
_refine_ls_extinction_method none
_refine_ls_goodness_of_fit_ref 0.997
_refine_ls_hydrogen_treatment noref
_refine_ls_number_parameters 739
_refine_ls_number_reflns 12012
_refine_ls_R_factor_gt 0.0319
_refine_ls_shift/su_max 0.0010
_refine_ls_structure_factor_coef Fsqd
_refine_ls_weighting_details 'w = 1/[\s^2^(Fo^2^) + (0.02000(Max(Fo^2^,0) + 2Fc^2^)/3)^2^]'
_refine_ls_weighting_scheme calc
_refine_ls_wR_factor_ref 0.0823
_reflns_number_gt 9446
_reflns_number_total 12012
_reflns_threshold_expression F^2^>2.0\s(F^2^)
_cod_data_source_file om2009759_si_002.cif
_cod_data_source_block '_Rh_dinuclear'
_cod_original_cell_volume 5315(1)
_cod_original_sg_symbol_H-M 'P 21/n       '
_cod_original_formula_sum 'C42 H34 F12 N10 O12 Rh2 S4 '
_cod_database_code 4077894

loop_
_symmetry_equiv_pos_as_xyz
x,y,z
1/2-x,1/2+y,1/2-z
-x,-y,-z
1/2+x,1/2-y,1/2+z

loop_
_atom_site_label
_atom_site_type_symbol
_atom_site_fract_x
_atom_site_fract_y
_atom_site_fract_z
_atom_site_U_iso_or_equiv
_atom_site_adp_type
_atom_site_occupancy
_atom_site_symmetry_multiplicity
_atom_site_calc_flag
Rh(1) Rh 0.26228(2) 0.123076(5) 0.15036(2) 0.02544(5) Uani 1.00 1 d
Rh(2) Rh 0.33472(2) 0.111555(5) -0.03839(2) 0.02505(5) Uani 1.00 1 d
S(1) S 0.29367(8) 0.44835(2) -0.45488(9) 0.0585(3) Uani 1.00 1 d
S(2) S 0.39783(7) 0.30049(2) -0.07084(6) 0.0388(2) Uani 1.00 1 d
S(3) S 0.61898(10) 0.18888(2) -0.34133(9) 0.0633(3) Uani 1.00 1 d
S(4) S 0.31248(8) 0.00919(2) 0.48270(8) 0.0530(3) Uani 1.00 1 d
F(1) F 0.4463(2) 0.44628(8) -0.2421(2) 0.116(1) Uani 1.00 1 d
F(2) F 0.2706(2) 0.43035(7) -0.2539(2) 0.100(1) Uani 1.00 1 d
F(3) F 0.3853(3) 0.39892(7) -0.3124(2) 0.106(1) Uani 1.00 1 d
F(4) F 0.6134(2) 0.30455(6) -0.0872(2) 0.0954(9) Uani 1.00 1 d
F(5) F 0.4977(2) 0.27010(6) -0.2073(2) 0.105(1) Uani 1.00 1 d
F(6) F 0.4772(2) 0.32261(6) -0.2387(2) 0.0827(8) Uani 1.00 1 d
F(7) F 0.4227(3) 0.16839(9) -0.3052(3) 0.149(2) Uani 1.00 1 d
F(8) F 0.4021(3) 0.21278(9) -0.3980(3) 0.145(1) Uani 1.00 1 d
F(9) F 0.4150(2) 0.16684(8) -0.4821(2) 0.125(1) Uani 1.00 1 d
F(10) F 0.2181(4) 0.0376(1) 0.6259(4) 0.169(2) Uani 1.00 1 d
F(11) F 0.0918(2) 0.02130(10) 0.4630(4) 0.172(2) Uani 1.00 1 d
F(12) F 0.1779(3) -0.01330(9) 0.5989(4) 0.173(2) Uani 1.00 1 d
O(1) O 0.2809(3) 0.48327(7) -0.4295(3) 0.108(1) Uani 1.00 1 d
O(2) O 0.3864(2) 0.44254(6) -0.5055(2) 0.0663(8) Uani 1.00 1 d
O(3) O 0.1851(3) 0.43143(10) -0.5065(3) 0.129(1) Uani 1.00 1 d
O(4) O 0.4463(2) 0.27584(5) 0.0200(2) 0.0545(7) Uani 1.00 1 d
O(5) O 0.4066(2) 0.33424(5) -0.0288(2) 0.0536(7) Uani 1.00 1 d
O(6) O 0.2850(2) 0.29165(5) -0.1582(2) 0.0508(6) Uani 1.00 1 d
O(7) O 0.6488(3) 0.20804(7) -0.2339(2) 0.091(1) Uani 1.00 1 d
O(8) O 0.6622(3) 0.15547(7) -0.3287(3) 0.109(1) Uani 1.00 1 d
O(9) O 0.6309(3) 0.20661(7) -0.4419(2) 0.0797(10) Uani 1.00 1 d
O(10) O 0.3099(2) 0.04049(6) 0.4249(2) 0.0783(9) Uani 1.00 1 d
O(11) O 0.4139(2) 0.00305(6) 0.5855(2) 0.0651(8) Uani 1.00 1 d
O(12) O 0.2748(3) -0.01903(7) 0.4050(2) 0.095(1) Uani 1.00 1 d
N(1) N 0.1094(2) 0.14794(6) 0.0533(2) 0.0323(6) Uani 1.00 1 d
N(2) N 0.3224(2) 0.16847(5) 0.1753(2) 0.0275(6) Uani 1.00 1 d
N(3) N 0.4315(2) 0.11420(5) 0.2663(2) 0.0264(5) Uani 1.00 1 d
N(4) N 0.2006(2) 0.07563(5) 0.1322(2) 0.0317(6) Uani 1.00 1 d
N(5) N 0.2053(2) 0.12525(6) 0.3062(2) 0.0366(7) Uani 1.00 1 d
N(6) N 0.1694(2) 0.09328(5) -0.1383(2) 0.0307(6) Uani 1.00 1 d
N(7) N 0.2618(2) 0.15203(5) -0.1179(2) 0.0275(6) Uani 1.00 1 d
N(8) N 0.4781(2) 0.14325(5) 0.0230(2) 0.0271(5) Uani 1.00 1 d
N(9) N 0.4110(2) 0.06841(5) 0.0433(2) 0.0315(6) Uani 1.00 1 d
N(10) N 0.4062(2) 0.09780(6) -0.1817(2) 0.0390(7) Uani 1.00 1 d
C(1) C -0.0008(2) 0.13534(8) -0.0029(3) 0.0403(8) Uani 1.00 1 d
C(2) C -0.0983(3) 0.15541(10) -0.0570(3) 0.055(1) Uani 1.00 1 d
C(3) C -0.0830(3) 0.18951(9) -0.0525(3) 0.056(1) Uani 1.00 1 d
C(4) C 0.0284(3) 0.20306(8) 0.0068(3) 0.0475(9) Uani 1.00 1 d
C(5) C 0.1242(2) 0.18191(7) 0.0591(2) 0.0349(7) Uani 1.00 1 d
C(6) C 0.2448(2) 0.19357(7) 0.1274(2) 0.0328(7) Uani 1.00 1 d
C(7) C 0.2839(3) 0.22603(7) 0.1511(3) 0.0419(8) Uani 1.00 1 d
C(8) C 0.4002(3) 0.23179(7) 0.2237(3) 0.0442(9) Uani 1.00 1 d
C(9) C 0.4765(3) 0.20597(7) 0.2752(2) 0.0388(8) Uani 1.00 1 d
C(10) C 0.4350(2) 0.17366(6) 0.2495(2) 0.0283(7) Uani 1.00 1 d
C(11) C 0.4976(2) 0.14275(6) 0.3006(2) 0.0286(7) Uani 1.00 1 d
C(12) C 0.6128(2) 0.14190(7) 0.3817(2) 0.0393(8) Uani 1.00 1 d
C(13) C 0.6596(3) 0.11202(8) 0.4309(3) 0.0477(9) Uani 1.00 1 d
C(14) C 0.5908(3) 0.08338(7) 0.4019(2) 0.0429(8) Uani 1.00 1 d
C(15) C 0.4765(2) 0.08559(6) 0.3196(2) 0.0332(7) Uani 1.00 1 d
C(16) C 0.1697(2) 0.04941(7) 0.1393(2) 0.0338(7) Uani 1.00 1 d
C(17) C 0.1318(3) 0.01528(7) 0.1460(3) 0.0507(10) Uani 1.00 1 d
C(18) C 0.1814(3) 0.12048(7) 0.3871(3) 0.0445(9) Uani 1.00 1 d
C(19) C 0.1499(4) 0.1146(1) 0.4952(4) 0.088(2) Uani 1.00 1 d
C(20) C 0.1324(3) 0.06131(7) -0.1518(2) 0.0394(8) Uani 1.00 1 d
C(21) C 0.0239(3) 0.05211(8) -0.2314(3) 0.0521(10) Uani 1.00 1 d
C(22) C -0.0515(3) 0.07596(9) -0.2984(3) 0.057(1) Uani 1.00 1 d
C(23) C -0.0147(3) 0.10884(8) -0.2875(3) 0.0481(9) Uani 1.00 1 d
C(24) C 0.0970(2) 0.11690(7) -0.2091(2) 0.0329(7) Uani 1.00 1 d
C(25) C 0.1489(2) 0.15052(7) -0.1963(2) 0.0309(7) Uani 1.00 1 d
C(26) C 0.0976(3) 0.17892(7) -0.2575(2) 0.0399(8) Uani 1.00 1 d
C(27) C 0.1637(3) 0.20821(7) -0.2376(3) 0.0437(8) Uani 1.00 1 d
C(28) C 0.2799(3) 0.20906(7) -0.1580(2) 0.0386(8) Uani 1.00 1 d
C(29) C 0.3286(2) 0.18004(6) -0.0997(2) 0.0294(7) Uani 1.00 1 d
C(30) C 0.4527(2) 0.17491(6) -0.0215(2) 0.0302(7) Uani 1.00 1 d
C(31) C 0.5412(3) 0.19910(7) 0.0034(2) 0.0387(8) Uani 1.00 1 d
C(32) C 0.6563(3) 0.19112(8) 0.0733(3) 0.0460(9) Uani 1.00 1 d
C(33) C 0.6814(2) 0.15923(8) 0.1152(3) 0.0438(9) Uani 1.00 1 d
C(34) C 0.5912(2) 0.13572(7) 0.0887(2) 0.0356(7) Uani 1.00 1 d
C(35) C 0.4541(3) 0.04433(7) 0.0844(2) 0.0375(8) Uani 1.00 1 d
C(36) C 0.5089(3) 0.01346(8) 0.1413(3) 0.057(1) Uani 1.00 1 d
C(37) C 0.4638(3) 0.08956(8) -0.2350(3) 0.0445(9) Uani 1.00 1 d
C(38) C 0.5388(4) 0.07920(10) -0.3049(4) 0.075(1) Uani 1.00 1 d
C(39) C 0.3528(4) 0.4305(1) -0.3080(3) 0.065(1) Uani 1.00 1 d
C(40) C 0.5020(3) 0.29912(9) -0.1553(4) 0.058(1) Uani 1.00 1 d
C(41) C 0.4591(4) 0.1844(1) -0.3853(4) 0.074(1) Uani 1.00 1 d
C(42) C 0.1927(4) 0.0139(2) 0.5445(6) 0.100(2) Uani 1.00 1 d
H(1) H -0.0109 0.1115 -0.0051 0.0503 Uiso 1.00 1 calc
H(2) H -0.1757 0.1459 -0.0988 0.0673 Uiso 1.00 1 calc
H(3) H -0.1502 0.2040 -0.0884 0.0670 Uiso 1.00 1 calc
H(4) H 0.0405 0.2270 0.0105 0.0582 Uiso 1.00 1 calc
H(5) H 0.2302 0.2445 0.1171 0.0499 Uiso 1.00 1 calc
H(6) H 0.4290 0.2546 0.2397 0.0514 Uiso 1.00 1 calc
H(7) H 0.5576 0.2104 0.3272 0.0478 Uiso 1.00 1 calc
H(8) H 0.6592 0.1623 0.4026 0.0467 Uiso 1.00 1 calc
H(9) H 0.7418 0.1112 0.4856 0.0581 Uiso 1.00 1 calc
H(10) H 0.6215 0.0619 0.4374 0.0516 Uiso 1.00 1 calc
H(11) H 0.4263 0.0658 0.2989 0.0403 Uiso 1.00 1 calc
H(12) H 0.0474 0.0146 0.1301 0.0603 Uiso 1.00 1 calc
H(13) H 0.1710 0.0068 0.2242 0.0603 Uiso 1.00 1 calc
H(14) H 0.1529 0.0020 0.0902 0.0603 Uiso 1.00 1 calc
H(15) H 0.0672 0.1071 0.4739 0.1081 Uiso 1.00 1 calc
H(16) H 0.1559 0.1349 0.5384 0.1081 Uiso 1.00 1 calc
H(17) H 0.2002 0.0984 0.5429 0.1081 Uiso 1.00 1 calc
H(18) H 0.1852 0.0444 -0.1033 0.0477 Uiso 1.00 1 calc
H(19) H -0.0004 0.0291 -0.2393 0.0616 Uiso 1.00 1 calc
H(20) H -0.1290 0.0697 -0.3528 0.0678 Uiso 1.00 1 calc
H(21) H -0.0666 0.1260 -0.3354 0.0573 Uiso 1.00 1 calc
H(22) H 0.0172 0.1786 -0.3129 0.0482 Uiso 1.00 1 calc
H(23) H 0.1288 0.2281 -0.2804 0.0510 Uiso 1.00 1 calc
H(24) H 0.3254 0.2295 -0.1428 0.0464 Uiso 1.00 1 calc
H(25) H 0.5213 0.2214 -0.0288 0.0483 Uiso 1.00 1 calc
H(26) H 0.7191 0.2076 0.0924 0.0546 Uiso 1.00 1 calc
H(27) H 0.7610 0.1532 0.1641 0.0531 Uiso 1.00 1 calc
H(28) H 0.6099 0.1135 0.1180 0.0431 Uiso 1.00 1 calc
H(29) H 0.4561 -0.0046 0.1092 0.0677 Uiso 1.00 1 calc
H(30) H 0.5233 0.0149 0.2241 0.0677 Uiso 1.00 1 calc
H(31) H 0.5826 0.0101 0.1263 0.0677 Uiso 1.00 1 calc
H(32) H 0.5298 0.0560 -0.3225 0.0902 Uiso 1.00 1 calc
H(33) H 0.5184 0.0913 -0.3777 0.0902 Uiso 1.00 1 calc
H(34) H 0.6223 0.0834 -0.2615 0.0902 Uiso 1.00 1 calc

loop_
_atom_site_aniso_label
_atom_site_aniso_U_11
_atom_site_aniso_U_22
_atom_site_aniso_U_33
_atom_site_aniso_U_12
_atom_site_aniso_U_13
_atom_site_aniso_U_23
Rh(1) 0.0277(1) 0.0231(1) 0.0260(1) -0.00008(8) 0.00952(8) 0.00171(8)
Rh(2) 0.0283(1) 0.0228(1) 0.0237(1) -0.00074(8) 0.00790(8) 0.00098(8)
S(1) 0.0503(5) 0.0536(6) 0.0741(6) -0.0043(4) 0.0236(5) 0.0098(5)
S(2) 0.0417(4) 0.0314(4) 0.0367(4) -0.0011(3) 0.0037(3) 0.0003(3)
S(3) 0.0812(7) 0.0514(6) 0.0505(5) -0.0055(5) 0.0119(5) -0.0096(4)
S(4) 0.0561(5) 0.0483(5) 0.0483(5) -0.0063(4) 0.0084(4) 0.0130(4)
F(1) 0.107(2) 0.161(3) 0.071(2) -0.067(2) 0.014(1) -0.018(2)
F(2) 0.113(2) 0.120(2) 0.091(2) -0.031(2) 0.065(2) -0.007(2)
F(3) 0.149(3) 0.070(2) 0.100(2) 0.023(2) 0.044(2) 0.023(2)
F(4) 0.045(1) 0.105(2) 0.134(2) 0.004(1) 0.026(1) 0.025(2)
F(5) 0.146(2) 0.066(2) 0.138(2) -0.004(2) 0.096(2) -0.026(2)
F(6) 0.090(2) 0.088(2) 0.080(2) -0.003(1) 0.042(1) 0.026(1)
F(7) 0.198(3) 0.170(3) 0.131(3) -0.055(3) 0.123(3) -0.020(2)
F(8) 0.095(2) 0.133(3) 0.186(3) 0.014(2) 0.016(2) -0.025(3)
F(9) 0.104(2) 0.183(3) 0.099(2) -0.081(2) 0.048(2) -0.071(2)
F(10) 0.188(4) 0.213(5) 0.149(3) 0.076(3) 0.113(3) 0.024(3)
F(11) 0.056(2) 0.224(4) 0.232(4) 0.037(2) 0.041(2) 0.132(3)
F(12) 0.110(2) 0.193(4) 0.246(4) 0.021(2) 0.098(3) 0.147(3)
O(1) 0.145(3) 0.057(2) 0.160(3) 0.028(2) 0.104(3) 0.019(2)
O(2) 0.077(2) 0.062(2) 0.072(2) 0.015(1) 0.041(1) 0.009(1)
O(3) 0.082(2) 0.186(4) 0.089(2) -0.072(2) -0.011(2) 0.033(2)
O(4) 0.064(1) 0.043(1) 0.043(1) 0.001(1) -0.001(1) 0.010(1)
O(5) 0.063(1) 0.033(1) 0.057(1) -0.000(1) 0.008(1) -0.009(1)
O(6) 0.043(1) 0.055(1) 0.043(1) -0.006(1) -0.0029(10) -0.003(1)
O(7) 0.104(2) 0.100(2) 0.047(1) 0.008(2) -0.005(1) -0.029(1)
O(8) 0.145(3) 0.057(2) 0.106(3) 0.023(2) 0.013(2) 0.003(2)
O(9) 0.105(2) 0.076(2) 0.061(2) -0.042(2) 0.032(2) -0.003(1)
O(10) 0.093(2) 0.063(2) 0.078(2) -0.007(1) 0.026(2) 0.033(1)
O(11) 0.054(1) 0.086(2) 0.047(1) 0.002(1) 0.004(1) 0.013(1)
O(12) 0.129(3) 0.057(2) 0.067(2) -0.005(2) -0.013(2) -0.006(1)
N(1) 0.029(1) 0.038(1) 0.031(1) 0.0033(10) 0.0115(10) 0.0038(10)
N(2) 0.033(1) 0.023(1) 0.028(1) 0.0019(9) 0.0117(9) 0.0019(9)
N(3) 0.033(1) 0.023(1) 0.024(1) 0.0013(8) 0.0105(9) 0.0004(8)
N(4) 0.035(1) 0.030(1) 0.032(1) -0.0020(10) 0.0146(10) 0.0010(10)
N(5) 0.040(1) 0.038(1) 0.037(1) 0.002(1) 0.018(1) 0.002(1)
N(6) 0.034(1) 0.028(1) 0.031(1) -0.0065(9) 0.0109(9) -0.0007(9)
N(7) 0.031(1) 0.026(1) 0.026(1) -0.0014(9) 0.0093(9) 0.0017(9)
N(8) 0.029(1) 0.027(1) 0.025(1) -0.0016(9) 0.0093(9) -0.0014(9)
N(9) 0.035(1) 0.031(1) 0.029(1) 0.0041(10) 0.0111(10) 0.0028(9)
N(10) 0.045(1) 0.037(1) 0.037(1) -0.001(1) 0.017(1) -0.001(1)
C(1) 0.034(1) 0.050(2) 0.038(2) -0.002(1) 0.013(1) 0.004(1)
C(2) 0.029(2) 0.080(3) 0.055(2) 0.004(2) 0.011(1) 0.006(2)
C(3) 0.040(2) 0.070(2) 0.056(2) 0.018(2) 0.012(2) 0.013(2)
C(4) 0.047(2) 0.051(2) 0.046(2) 0.017(1) 0.016(1) 0.011(1)
C(5) 0.040(2) 0.035(2) 0.032(1) 0.008(1) 0.015(1) 0.005(1)
C(6) 0.040(2) 0.028(1) 0.033(1) 0.006(1) 0.016(1) 0.003(1)
C(7) 0.056(2) 0.024(1) 0.046(2) 0.006(1) 0.017(1) 0.004(1)
C(8) 0.062(2) 0.022(1) 0.047(2) -0.007(1) 0.017(2) -0.004(1)
C(9) 0.047(2) 0.033(2) 0.034(1) -0.005(1) 0.010(1) -0.003(1)
C(10) 0.035(1) 0.028(1) 0.023(1) -0.000(1) 0.010(1) -0.002(1)
C(11) 0.034(1) 0.029(1) 0.024(1) 0.000(1) 0.010(1) -0.001(1)
C(12) 0.037(2) 0.039(2) 0.036(2) -0.003(1) 0.004(1) -0.006(1)
C(13) 0.040(2) 0.051(2) 0.042(2) 0.010(1) -0.001(1) -0.001(1)
C(14) 0.050(2) 0.038(2) 0.036(2) 0.012(1) 0.008(1) 0.005(1)
C(15) 0.041(2) 0.027(1) 0.032(1) 0.003(1) 0.014(1) 0.003(1)
C(16) 0.036(1) 0.035(2) 0.031(1) -0.003(1) 0.013(1) -0.002(1)
C(17) 0.063(2) 0.032(2) 0.059(2) -0.009(1) 0.023(2) 0.000(1)
C(18) 0.049(2) 0.042(2) 0.047(2) 0.009(1) 0.021(2) 0.005(1)
C(19) 0.123(4) 0.102(4) 0.067(3) 0.036(3) 0.068(3) 0.030(2)
C(20) 0.051(2) 0.031(2) 0.037(2) -0.010(1) 0.016(1) 0.000(1)
C(21) 0.063(2) 0.045(2) 0.045(2) -0.028(2) 0.013(2) -0.006(1)
C(22) 0.048(2) 0.062(2) 0.048(2) -0.025(2) -0.004(2) 0.005(2)
C(23) 0.041(2) 0.053(2) 0.039(2) -0.010(1) -0.002(1) 0.006(1)
C(24) 0.032(1) 0.036(2) 0.027(1) -0.004(1) 0.006(1) 0.002(1)
C(25) 0.033(1) 0.032(1) 0.025(1) -0.001(1) 0.006(1) 0.000(1)
C(26) 0.039(2) 0.038(2) 0.035(2) 0.004(1) 0.002(1) 0.006(1)
C(27) 0.050(2) 0.032(2) 0.044(2) 0.007(1) 0.009(1) 0.014(1)
C(28) 0.043(2) 0.030(2) 0.041(2) -0.004(1) 0.011(1) 0.005(1)
C(29) 0.034(1) 0.028(1) 0.026(1) -0.004(1) 0.009(1) -0.001(1)
C(30) 0.035(1) 0.029(1) 0.029(1) -0.003(1) 0.013(1) 0.000(1)
C(31) 0.045(2) 0.032(2) 0.038(2) -0.008(1) 0.013(1) -0.002(1)
C(32) 0.036(2) 0.049(2) 0.051(2) -0.015(1) 0.011(1) -0.011(1)
C(33) 0.029(1) 0.052(2) 0.046(2) -0.002(1) 0.006(1) -0.007(1)
C(34) 0.032(1) 0.039(2) 0.033(1) 0.005(1) 0.006(1) -0.001(1)
C(35) 0.046(2) 0.034(2) 0.033(1) 0.003(1) 0.013(1) -0.000(1)
C(36) 0.075(2) 0.040(2) 0.049(2) 0.021(2) 0.011(2) 0.011(2)
C(37) 0.055(2) 0.042(2) 0.040(2) -0.009(1) 0.020(2) -0.003(1)
C(38) 0.099(3) 0.066(3) 0.086(3) -0.006(2) 0.068(3) -0.014(2)
C(39) 0.072(3) 0.069(3) 0.057(2) -0.024(2) 0.025(2) -0.010(2)
C(40) 0.059(2) 0.043(2) 0.077(3) 0.001(2) 0.027(2) 0.004(2)
C(41) 0.082(3) 0.083(3) 0.062(3) -0.016(3) 0.029(2) -0.016(2)
C(42) 0.070(3) 0.104(4) 0.128(5) 0.022(3) 0.037(3) 0.058(4)

loop_
_atom_type_symbol
_atom_type_description
_atom_type_scat_dispersion_real
_atom_type_scat_dispersion_imag
_atom_type_scat_source
C C 0.003 0.002
;International Tables for Crystallography
(1992, Vol. C, Tables 4.2.6.8 and 6.1.1.1)
;
H H 0.000 0.000
;International Tables for Crystallography
(1992, Vol. C, Table 6.1.1.2)
;
F F 0.017 0.010
;International Tables for Crystallography
(1992, Vol. C, Tables 4.2.6.8 and 6.1.1.1)
;
N N 0.006 0.003
;International Tables for Crystallography
(1992, Vol. C, Tables 4.2.6.8 and 6.1.1.1)
;
O O 0.011 0.006
;International Tables for Crystallography
(1992, Vol. C, Tables 4.2.6.8 and 6.1.1.1)
;
Rh Rh -1.118 0.919
;International Tables for Crystallography
(1992, Vol. C, Tables 4.2.6.8 and 6.1.1.1)
;
S S 0.125 0.123
;International Tables for Crystallography
(1992, Vol. C, Tables 4.2.6.8 and 6.1.1.1)
;

loop_
_geom_angle_atom_site_label_1
_geom_angle_atom_site_label_2
_geom_angle_atom_site_label_3
_geom_angle
_geom_angle_publ_flag
Rh(2) Rh(1) N(1) 94.02(6) yes
Rh(2) Rh(1) N(2) 95.21(6) yes
Rh(2) Rh(1) N(3) 91.80(6) yes
Rh(2) Rh(1) N(4) 87.07(6) yes
Rh(2) Rh(1) N(5) 172.37(6) yes
N(1) Rh(1) N(2) 80.69(9) yes
N(1) Rh(1) N(3) 160.73(8) yes
N(1) Rh(1) N(4) 100.35(9) yes
N(1) Rh(1) N(5) 90.28(8) yes
N(2) Rh(1) N(3) 80.50(8) yes
N(2) Rh(1) N(4) 177.43(8) yes
N(2) Rh(1) N(5) 91.70(8) yes
N(3) Rh(1) N(4) 98.27(8) yes
N(3) Rh(1) N(5) 86.14(8) yes
N(4) Rh(1) N(5) 85.96(8) yes
Rh(1) Rh(2) N(6) 92.76(6) yes
Rh(1) Rh(2) N(7) 93.09(6) yes
Rh(1) Rh(2) N(8) 92.44(5) yes
Rh(1) Rh(2) N(9) 87.54(6) yes
Rh(1) Rh(2) N(10) 173.85(6) yes
N(6) Rh(2) N(7) 80.31(9) yes
N(6) Rh(2) N(8) 160.35(8) yes
N(6) Rh(2) N(9) 99.13(8) yes
N(6) Rh(2) N(10) 89.39(8) yes
N(7) Rh(2) N(8) 80.50(8) yes
N(7) Rh(2) N(9) 179.17(8) yes
N(7) Rh(2) N(10) 92.95(9) yes
N(8) Rh(2) N(9) 100.01(8) yes
N(8) Rh(2) N(10) 87.43(8) yes
N(9) Rh(2) N(10) 86.42(8) yes
O(1) S(1) O(2) 113.0(2) yes
O(1) S(1) O(3) 114.7(2) yes
O(1) S(1) C(39) 102.4(2) yes
O(2) S(1) O(3) 116.7(2) yes
O(2) S(1) C(39) 103.8(2) yes
O(3) S(1) C(39) 103.9(2) yes
O(4) S(2) O(5) 114.8(1) yes
O(4) S(2) O(6) 114.9(1) yes
O(4) S(2) C(40) 102.8(2) yes
O(5) S(2) O(6) 115.4(1) yes
O(5) S(2) C(40) 103.6(2) yes
O(6) S(2) C(40) 102.8(2) yes
O(7) S(3) O(8) 115.8(2) yes
O(7) S(3) O(9) 114.5(2) yes
O(7) S(3) C(41) 104.1(2) yes
O(8) S(3) O(9) 115.2(2) yes
O(8) S(3) C(41) 103.9(2) yes
O(9) S(3) C(41) 100.6(2) yes
O(10) S(4) O(11) 116.5(2) yes
O(10) S(4) O(12) 115.4(2) yes
O(10) S(4) C(42) 102.0(2) yes
O(11) S(4) O(12) 114.4(2) yes
O(11) S(4) C(42) 102.4(2) yes
O(12) S(4) C(42) 103.1(3) yes
Rh(1) N(1) C(1) 128.4(2) yes
Rh(1) N(1) C(5) 112.4(2) yes
C(1) N(1) C(5) 118.9(2) yes
Rh(1) N(2) C(6) 118.1(2) yes
Rh(1) N(2) C(10) 118.5(2) yes
C(6) N(2) C(10) 123.0(2) yes
Rh(1) N(3) C(11) 112.8(2) yes
Rh(1) N(3) C(15) 128.1(2) yes
C(11) N(3) C(15) 118.6(2) yes
Rh(1) N(4) C(16) 170.0(2) yes
Rh(1) N(5) C(18) 167.4(2) yes
Rh(2) N(6) C(20) 128.1(2) yes
Rh(2) N(6) C(24) 113.0(2) yes
C(20) N(6) C(24) 118.4(2) yes
Rh(2) N(7) C(25) 118.6(2) yes
Rh(2) N(7) C(29) 118.7(2) yes
C(25) N(7) C(29) 122.5(2) yes
Rh(2) N(8) C(30) 112.8(2) yes
Rh(2) N(8) C(34) 127.9(2) yes
C(30) N(8) C(34) 119.0(2) yes
Rh(2) N(9) C(35) 177.2(2) yes
Rh(2) N(10) C(37) 165.3(2) yes
N(1) C(1) C(2) 122.1(3) yes
C(1) C(2) C(3) 119.0(3) yes
C(2) C(3) C(4) 120.1(3) yes
C(3) C(4) C(5) 119.0(3) yes
N(1) C(5) C(4) 121.0(3) yes
N(1) C(5) C(6) 115.4(2) yes
C(4) C(5) C(6) 123.6(3) yes
N(2) C(6) C(5) 113.2(2) yes
N(2) C(6) C(7) 118.9(3) yes
C(5) C(6) C(7) 127.8(3) yes
C(6) C(7) C(8) 118.9(3) yes
C(7) C(8) C(9) 121.5(3) yes
C(8) C(9) C(10) 118.4(3) yes
N(2) C(10) C(9) 119.4(2) yes
N(2) C(10) C(11) 113.2(2) yes
C(9) C(10) C(11) 127.3(2) yes
N(3) C(11) C(10) 115.1(2) yes
N(3) C(11) C(12) 121.2(2) yes
C(10) C(11) C(12) 123.6(2) yes
C(11) C(12) C(13) 119.1(3) yes
C(12) C(13) C(14) 120.0(3) yes
C(13) C(14) C(15) 118.5(3) yes
N(3) C(15) C(14) 122.3(3) yes
N(4) C(16) C(17) 178.2(3) yes
N(5) C(18) C(19) 179.2(4) yes
N(6) C(20) C(21) 122.1(3) yes
C(20) C(21) C(22) 119.7(3) yes
C(21) C(22) C(23) 119.3(3) yes
C(22) C(23) C(24) 119.2(3) yes
N(6) C(24) C(23) 121.3(3) yes
N(6) C(24) C(25) 114.8(2) yes
C(23) C(24) C(25) 123.9(3) yes
N(7) C(25) C(24) 113.2(2) yes
N(7) C(25) C(26) 119.3(2) yes
C(24) C(25) C(26) 127.5(2) yes
C(25) C(26) C(27) 119.0(3) yes
C(26) C(27) C(28) 120.7(3) yes
C(27) C(28) C(29) 118.5(3) yes
N(7) C(29) C(28) 119.9(2) yes
N(7) C(29) C(30) 113.0(2) yes
C(28) C(29) C(30) 126.9(2) yes
N(8) C(30) C(29) 114.9(2) yes
N(8) C(30) C(31) 120.9(2) yes
C(29) C(30) C(31) 124.1(2) yes
C(30) C(31) C(32) 119.3(3) yes
C(31) C(32) C(33) 119.4(3) yes
C(32) C(33) C(34) 119.9(3) yes
N(8) C(34) C(33) 121.5(3) yes
N(9) C(35) C(36) 178.0(3) yes
N(10) C(37) C(38) 179.3(3) yes
S(1) C(39) F(1) 112.1(3) yes
S(1) C(39) F(2) 111.1(3) yes
S(1) C(39) F(3) 111.4(3) yes
F(1) C(39) F(2) 108.6(3) yes
F(1) C(39) F(3) 107.1(4) yes
F(2) C(39) F(3) 106.3(3) yes
S(2) C(40) F(4) 111.6(3) yes
S(2) C(40) F(5) 111.0(2) yes
S(2) C(40) F(6) 111.5(2) yes
F(4) C(40) F(5) 108.4(3) yes
F(4) C(40) F(6) 106.0(3) yes
F(5) C(40) F(6) 108.1(3) yes
S(3) C(41) F(7) 113.0(3) yes
S(3) C(41) F(8) 113.4(3) yes
S(3) C(41) F(9) 113.0(3) yes
F(7) C(41) F(8) 103.4(4) yes
F(7) C(41) F(9) 104.1(4) yes
F(8) C(41) F(9) 109.1(4) yes
S(4) C(42) F(10) 110.8(4) yes
S(4) C(42) F(11) 111.4(4) yes
S(4) C(42) F(12) 111.2(4) yes
F(10) C(42) F(11) 108.5(5) yes
F(10) C(42) F(12) 105.7(5) yes
F(11) C(42) F(12) 109.0(5) yes

loop_
_geom_bond_atom_site_label_1
_geom_bond_atom_site_label_2
_geom_bond_distance
_geom_bond_publ_flag
Rh(1) Rh(2) 2.6898(3) yes
Rh(1) N(1) 2.052(2) yes
Rh(1) N(2) 1.943(2) yes
Rh(1) N(3) 2.051(2) yes
Rh(1) N(4) 2.025(2) yes
Rh(1) N(5) 2.170(2) yes
Rh(2) N(6) 2.057(2) yes
Rh(2) N(7) 1.935(2) yes
Rh(2) N(8) 2.048(2) yes
Rh(2) N(9) 2.046(2) yes
Rh(2) N(10) 2.203(2) yes
S(1) O(1) 1.453(3) yes
S(1) O(2) 1.427(2) yes
S(1) O(3) 1.399(3) yes
S(1) C(39) 1.808(4) yes
S(2) O(4) 1.440(2) yes
S(2) O(5) 1.437(2) yes
S(2) O(6) 1.439(2) yes
S(2) C(40) 1.821(4) yes
S(3) O(7) 1.435(2) yes
S(3) O(8) 1.425(3) yes
S(3) O(9) 1.439(2) yes
S(3) C(41) 1.789(4) yes
S(4) O(10) 1.429(2) yes
S(4) O(11) 1.425(2) yes
S(4) O(12) 1.439(3) yes
S(4) C(42) 1.798(5) yes
F(1) C(39) 1.291(4) yes
F(2) C(39) 1.323(4) yes
F(3) C(39) 1.329(4) yes
F(4) C(40) 1.315(4) yes
F(5) C(40) 1.313(4) yes
F(6) C(40) 1.332(4) yes
F(7) C(41) 1.332(5) yes
F(8) C(41) 1.305(5) yes
F(9) C(41) 1.306(4) yes
F(10) C(42) 1.321(7) yes
F(11) C(42) 1.300(5) yes
F(12) C(42) 1.309(5) yes
N(1) C(1) 1.349(3) yes
N(1) C(5) 1.374(3) yes
N(2) C(6) 1.354(3) yes
N(2) C(10) 1.347(3) yes
N(3) C(11) 1.370(3) yes
N(3) C(15) 1.336(3) yes
N(4) C(16) 1.126(3) yes
N(5) C(18) 1.104(4) yes
N(6) C(20) 1.348(3) yes
N(6) C(24) 1.367(3) yes
N(7) C(25) 1.353(3) yes
N(7) C(29) 1.348(3) yes
N(8) C(30) 1.372(3) yes
N(8) C(34) 1.341(3) yes
N(9) C(35) 1.127(3) yes
N(10) C(37) 1.118(3) yes
C(1) C(2) 1.378(4) yes
C(2) C(3) 1.380(5) yes
C(3) C(4) 1.381(4) yes
C(4) C(5) 1.387(4) yes
C(5) C(6) 1.464(4) yes
C(6) C(7) 1.380(4) yes
C(7) C(8) 1.380(4) yes
C(8) C(9) 1.377(4) yes
C(9) C(10) 1.385(3) yes
C(10) C(11) 1.470(3) yes
C(11) C(12) 1.385(3) yes
C(12) C(13) 1.370(4) yes
C(13) C(14) 1.384(4) yes
C(14) C(15) 1.385(4) yes
C(16) C(17) 1.451(4) yes
C(18) C(19) 1.470(4) yes
C(20) C(21) 1.369(4) yes
C(21) C(22) 1.371(4) yes
C(22) C(23) 1.382(4) yes
C(23) C(24) 1.380(4) yes
C(24) C(25) 1.469(3) yes
C(25) C(26) 1.382(4) yes
C(26) C(27) 1.387(4) yes
C(27) C(28) 1.387(4) yes
C(28) C(29) 1.382(4) yes
C(29) C(30) 1.468(3) yes
C(30) C(31) 1.383(3) yes
C(31) C(32) 1.376(4) yes
C(32) C(33) 1.371(4) yes
C(33) C(34) 1.377(4) yes
C(35) C(36) 1.458(4) yes
C(37) C(38) 1.457(4) yes

loop_
_geom_contact_atom_site_label_1
_geom_contact_atom_site_label_2
_geom_contact_distance
_geom_contact_site_symmetry_2
Rh(1) Rh(2) 2.6898(3) .
S(4) O(11) 3.599(3) 3_656
F(1) F(11) 2.805(4) 4_554
F(1) F(12) 3.049(4) 2_555
F(1) C(17) 3.286(4) 4_554
F(1) C(16) 3.365(4) 4_554
F(2) F(12) 2.858(4) 2_555
F(2) C(14) 3.281(4) 4_454
F(2) C(13) 3.363(4) 4_454
F(2) C(34) 3.525(4) 4_454
F(3) C(33) 3.256(4) 4_454
F(3) F(6) 3.273(3) .
F(3) C(1) 3.287(4) 4_554
F(3) C(34) 3.553(4) 4_454
F(4) C(18) 3.155(4) 4_554
F(4) C(19) 3.377(5) 4_554
F(4) N(5) 3.408(3) 4_554
F(4) F(8) 3.480(4) 4_555
F(4) F(9) 3.546(4) 4_555
F(5) O(7) 3.135(4) .
F(5) F(8) 3.171(4) .
F(6) C(18) 3.301(4) 4_554
F(6) N(5) 3.306(3) 4_554
F(6) C(5) 3.395(3) 4_554
F(6) C(33) 3.423(4) 4_454
F(6) C(4) 3.434(4) 4_554
F(6) N(1) 3.529(3) 4_554
F(7) C(29) 3.031(4) .
F(7) N(10) 3.227(4) .
F(7) C(28) 3.235(4) .
F(7) C(37) 3.269(5) .
F(7) C(30) 3.290(4) .
F(7) N(7) 3.424(3) .
F(8) C(28) 3.595(5) .
F(9) C(11) 3.195(4) 1_554
F(9) C(18) 3.263(4) 1_554
F(9) C(10) 3.292(4) 1_554
F(9) N(5) 3.344(3) 1_554
F(9) C(12) 3.391(4) 1_554
F(9) C(9) 3.565(4) 1_554
F(10) C(20) 3.266(4) 1_556
F(10) C(21) 3.311(5) 1_556
F(10) C(19) 3.439(6) .
F(10) C(37) 3.512(6) 1_556
F(10) N(10) 3.562(6) 1_556
F(11) F(12) 3.030(4) 3_556
F(11) F(11) 3.097(6) 3_556
F(12) C(39) 3.465(5) 2_545
O(1) C(17) 3.328(4) 2_554
O(1) C(20) 3.340(4) 2_554
O(1) C(36) 3.564(5) 4_454
O(2) C(16) 3.231(4) 4_554
O(2) C(17) 3.326(4) 4_554
O(2) C(17) 3.338(4) 2_554
O(2) C(1) 3.393(4) 4_554
O(2) C(21) 3.566(4) 4_554
O(2) N(4) 3.595(3) 4_554
O(3) C(37) 3.207(4) 4_454
O(3) C(34) 3.253(4) 4_454
O(3) C(35) 3.377(5) 4_454
O(3) C(38) 3.435(5) 4_454
O(3) N(9) 3.461(4) 4_454
O(3) N(10) 3.470(4) 4_454
O(4) C(8) 3.187(4) .
O(4) C(26) 3.228(3) 4_555
O(4) C(27) 3.237(3) 4_555
O(4) C(31) 3.305(4) .
O(4) C(7) 3.467(4) .
O(4) C(28) 3.580(3) .
O(5) C(26) 3.322(3) 4_555
O(5) C(12) 3.405(4) 4_454
O(5) C(19) 3.456(5) 4_554
O(5) C(13) 3.524(4) 4_454
O(5) C(23) 3.550(4) 4_555
O(6) C(32) 3.137(4) 4_454
O(6) C(33) 3.243(4) 4_454
O(6) C(28) 3.317(4) .
O(6) C(9) 3.452(4) 4_454
O(6) C(12) 3.474(4) 4_454
O(6) O(9) 3.599(4) 4_455
O(7) C(3) 3.276(4) 1_655
O(7) C(31) 3.470(4) .
O(7) C(7) 3.580(4) 4_554
O(8) C(13) 3.343(4) 1_554
O(8) C(12) 3.351(4) 1_554
O(8) C(38) 3.439(5) .
O(8) C(2) 3.532(4) 1_655
O(9) C(7) 3.238(4) 4_554
O(9) C(9) 3.266(4) 1_554
O(9) C(12) 3.305(4) 1_554
O(10) C(15) 3.207(4) .
O(10) C(16) 3.280(4) .
O(10) C(17) 3.452(4) .
O(10) C(18) 3.515(4) .
O(10) N(4) 3.588(3) .
O(11) C(36) 3.151(4) 3_656
O(11) O(11) 3.314(5) 3_656
O(11) C(38) 3.459(5) 1_556
O(11) C(14) 3.475(4) 3_656
O(12) C(17) 3.296(4) .
O(12) C(22) 3.400(4) 3_555
O(12) C(14) 3.479(4) 3_656
C(17) C(21) 3.594(4) 3_555
C(36) C(36) 3.476(7) 3_655

loop_
_geom_torsion_atom_site_label_1
_geom_torsion_atom_site_label_2
_geom_torsion_atom_site_label_3
_geom_torsion_atom_site_label_4
_geom_torsion
_geom_torsion_publ_flag
Rh(1) Rh(2) N(6) C(20) -94.1(2) yes
Rh(1) Rh(2) N(6) C(24) 94.6(2) yes
Rh(1) Rh(2) N(7) C(25) -93.4(2) yes
Rh(1) Rh(2) N(7) C(29) 91.5(2) yes
Rh(1) Rh(2) N(8) C(30) -93.6(2) yes
Rh(1) Rh(2) N(8) C(34) 93.5(2) yes
Rh(1) Rh(2) N(9) C(35) 174(4) yes
Rh(1) Rh(2) N(10) C(37) -35(1) yes
Rh(1) N(1) C(1) C(2) 174.5(2) yes
Rh(1) N(1) C(5) C(4) -175.0(2) yes
Rh(1) N(1) C(5) C(6) 2.6(3) yes
Rh(1) N(2) C(6) C(5) -1.6(3) yes
Rh(1) N(2) C(6) C(7) 175.6(2) yes
Rh(1) N(2) C(10) C(9) -175.4(2) yes
Rh(1) N(2) C(10) C(11) 0.8(3) yes
Rh(1) N(3) C(11) C(10) 0.6(3) yes
Rh(1) N(3) C(11) C(12) 177.9(2) yes
Rh(1) N(3) C(15) C(14) -176.2(2) yes
Rh(1) N(4) C(16) C(17) -137(9) yes
Rh(1) N(5) C(18) C(19) 157(26) yes
Rh(2) Rh(1) N(1) C(1) 89.4(2) yes
Rh(2) Rh(1) N(1) C(5) -97.3(2) yes
Rh(2) Rh(1) N(2) C(6) 95.6(2) yes
Rh(2) Rh(1) N(2) C(10) -91.3(2) yes
Rh(2) Rh(1) N(3) C(11) 94.8(2) yes
Rh(2) Rh(1) N(3) C(15) -93.3(2) yes
Rh(2) Rh(1) N(4) C(16) 150(1) yes
Rh(2) Rh(1) N(5) C(18) 7(1) yes
Rh(2) N(6) C(20) C(21) -172.7(2) yes
Rh(2) N(6) C(24) C(23) 176.1(2) yes
Rh(2) N(6) C(24) C(25) -2.4(3) yes
Rh(2) N(7) C(25) C(24) 0.1(3) yes
Rh(2) N(7) C(25) C(26) -177.3(2) yes
Rh(2) N(7) C(29) C(28) 178.1(2) yes
Rh(2) N(7) C(29) C(30) 1.6(3) yes
Rh(2) N(8) C(30) C(29) 2.0(3) yes
Rh(2) N(8) C(30) C(31) -175.3(2) yes
Rh(2) N(8) C(34) C(33) 174.3(2) yes
Rh(2) N(9) C(35) C(36) 179(5) yes
Rh(2) N(10) C(37) C(38) -112(30) yes
F(1) C(39) S(1) O(1) -52.1(4) yes
F(1) C(39) S(1) O(2) 65.7(3) yes
F(1) C(39) S(1) O(3) -171.8(3) yes
F(2) C(39) S(1) O(1) 69.7(3) yes
F(2) C(39) S(1) O(2) -172.5(3) yes
F(2) C(39) S(1) O(3) -50.1(3) yes
F(3) C(39) S(1) O(1) -172.0(3) yes
F(3) C(39) S(1) O(2) -54.2(3) yes
F(3) C(39) S(1) O(3) 68.2(3) yes
F(4) C(40) S(2) O(4) -56.4(3) yes
F(4) C(40) S(2) O(5) 63.5(3) yes
F(4) C(40) S(2) O(6) -175.9(2) yes
F(5) C(40) S(2) O(4) 64.7(3) yes
F(5) C(40) S(2) O(5) -175.4(3) yes
F(5) C(40) S(2) O(6) -54.8(3) yes
F(6) C(40) S(2) O(4) -174.7(2) yes
F(6) C(40) S(2) O(5) -54.8(3) yes
F(6) C(40) S(2) O(6) 65.7(3) yes
F(7) C(41) S(3) O(7) -61.0(4) yes
F(7) C(41) S(3) O(8) 60.7(4) yes
F(7) C(41) S(3) O(9) -179.8(3) yes
F(8) C(41) S(3) O(7) 56.3(4) yes
F(8) C(41) S(3) O(8) 177.9(3) yes
F(8) C(41) S(3) O(9) -62.6(4) yes
F(9) C(41) S(3) O(7) -178.9(3) yes
F(9) C(41) S(3) O(8) -57.2(4) yes
F(9) C(41) S(3) O(9) 62.3(4) yes
F(10) C(42) S(4) O(10) -64.8(4) yes
F(10) C(42) S(4) O(11) 56.1(4) yes
F(10) C(42) S(4) O(12) 175.2(4) yes
F(11) C(42) S(4) O(10) 56.1(5) yes
F(11) C(42) S(4) O(11) 177.0(4) yes
F(11) C(42) S(4) O(12) -63.9(5) yes
F(12) C(42) S(4) O(10) 177.8(4) yes
F(12) C(42) S(4) O(11) -61.2(5) yes
F(12) C(42) S(4) O(12) 57.9(5) yes
N(1) Rh(1) Rh(2) N(6) -49.62(9) yes
N(1) Rh(1) Rh(2) N(7) 30.81(9) yes
N(1) Rh(1) Rh(2) N(8) 111.43(9) yes
N(1) Rh(1) Rh(2) N(9) -148.65(9) yes
N(1) Rh(1) Rh(2) N(10) -159.9(6) yes
N(1) Rh(1) N(2) C(6) 2.4(2) yes
N(1) Rh(1) N(2) C(10) 175.4(2) yes
N(1) Rh(1) N(3) C(11) -12.8(3) yes
N(1) Rh(1) N(3) C(15) 159.1(2) yes
N(1) Rh(1) N(4) C(16) -116(1) yes
N(1) Rh(1) N(5) C(18) 132(1) yes
N(1) C(1) C(2) C(3) -0.7(5) yes
N(1) C(5) C(4) C(3) -0.4(4) yes
N(1) C(5) C(6) N(2) -0.8(3) yes
N(1) C(5) C(6) C(7) -177.7(3) yes
N(2) Rh(1) Rh(2) N(6) -130.62(8) yes
N(2) Rh(1) Rh(2) N(7) -50.19(9) yes
N(2) Rh(1) Rh(2) N(8) 30.42(8) yes
N(2) Rh(1) Rh(2) N(9) 130.34(9) yes
N(2) Rh(1) Rh(2) N(10) 119.1(6) yes
N(2) Rh(1) N(1) C(1) -176.0(2) yes
N(2) Rh(1) N(1) C(5) -2.7(2) yes
N(2) Rh(1) N(3) C(11) -0.2(2) yes
N(2) Rh(1) N(3) C(15) 171.7(2) yes
N(2) Rh(1) N(4) C(16) -2(2) yes
N(2) Rh(1) N(5) C(18) -147(1) yes
N(2) C(6) C(5) C(4) 176.8(3) yes
N(2) C(6) C(7) C(8) -0.6(4) yes
N(2) C(10) C(9) C(8) 0.2(4) yes
N(2) C(10) C(11) N(3) -0.9(3) yes
N(2) C(10) C(11) C(12) -178.1(2) yes
N(3) Rh(1) Rh(2) N(6) 148.76(8) yes
N(3) Rh(1) Rh(2) N(7) -130.81(8) yes
N(3) Rh(1) Rh(2) N(8) -50.19(8) yes
N(3) Rh(1) Rh(2) N(9) 49.73(8) yes
N(3) Rh(1) Rh(2) N(10) 38.5(6) yes
N(3) Rh(1) N(1) C(1) -163.4(2) yes
N(3) Rh(1) N(1) C(5) 9.9(3) yes
N(3) Rh(1) N(2) C(6) -173.4(2) yes
N(3) Rh(1) N(2) C(10) -0.4(2) yes
N(3) Rh(1) N(4) C(16) 58(1) yes
N(3) Rh(1) N(5) C(18) -66(1) yes
N(3) C(11) C(10) C(9) 174.9(2) yes
N(3) C(11) C(12) C(13) -2.0(4) yes
N(3) C(15) C(14) C(13) 1.1(4) yes
N(4) Rh(1) Rh(2) N(6) 50.57(9) yes
N(4) Rh(1) Rh(2) N(7) 131.00(9) yes
N(4) Rh(1) Rh(2) N(8) -148.39(8) yes
N(4) Rh(1) Rh(2) N(9) -48.47(9) yes
N(4) Rh(1) Rh(2) N(10) -59.7(6) yes
N(4) Rh(1) N(1) C(1) 1.7(2) yes
N(4) Rh(1) N(1) C(5) 175.0(2) yes
N(4) Rh(1) N(2) C(6) -111(1) yes
N(4) Rh(1) N(2) C(10) 61(1) yes
N(4) Rh(1) N(3) C(11) -177.9(2) yes
N(4) Rh(1) N(3) C(15) -6.0(2) yes
N(4) Rh(1) N(5) C(18) 31(1) yes
N(5) Rh(1) Rh(2) N(6) 74.6(5) yes
N(5) Rh(1) Rh(2) N(7) 155.0(5) yes
N(5) Rh(1) Rh(2) N(8) -124.4(5) yes
N(5) Rh(1) Rh(2) N(9) -24.5(5) yes
N(5) Rh(1) Rh(2) N(10) -35.7(7) yes
N(5) Rh(1) N(1) C(1) -84.3(2) yes
N(5) Rh(1) N(1) C(5) 89.0(2) yes
N(5) Rh(1) N(2) C(6) -87.6(2) yes
N(5) Rh(1) N(2) C(10) 85.4(2) yes
N(5) Rh(1) N(3) C(11) -92.5(2) yes
N(5) Rh(1) N(3) C(15) 79.3(2) yes
N(5) Rh(1) N(4) C(16) -26(1) yes
N(6) Rh(2) N(7) C(25) -1.1(2) yes
N(6) Rh(2) N(7) C(29) -176.2(2) yes
N(6) Rh(2) N(8) C(30) 11.6(3) yes
N(6) Rh(2) N(8) C(34) -161.3(2) yes
N(6) Rh(2) N(9) C(35) 81(4) yes
N(6) Rh(2) N(10) C(37) -145.9(10) yes
N(6) C(20) C(21) C(22) -1.3(5) yes
N(6) C(24) C(23) C(22) -3.0(5) yes
N(6) C(24) C(25) N(7) 1.6(3) yes
N(6) C(24) C(25) C(26) 178.7(3) yes
N(7) Rh(2) N(6) C(20) 173.2(2) yes
N(7) Rh(2) N(6) C(24) 2.0(2) yes
N(7) Rh(2) N(8) C(30) -0.9(2) yes
N(7) Rh(2) N(8) C(34) -173.8(2) yes
N(7) Rh(2) N(9) C(35) 34(8) yes
N(7) Rh(2) N(10) C(37) 133.8(10) yes
N(7) C(25) C(24) C(23) -177.0(3) yes
N(7) C(25) C(26) C(27) 0.5(4) yes
N(7) C(29) C(28) C(27) -2.2(4) yes
N(7) C(29) C(30) N(8) -2.4(3) yes
N(7) C(29) C(30) C(31) 174.9(2) yes
N(8) Rh(2) N(6) C(20) 160.7(2) yes
N(8) Rh(2) N(6) C(24) -10.5(4) yes
N(8) Rh(2) N(7) C(25) 174.6(2) yes
N(8) Rh(2) N(7) C(29) -0.5(2) yes
N(8) Rh(2) N(9) C(35) -93(4) yes
N(8) Rh(2) N(10) C(37) 53.5(10) yes
N(8) C(30) C(29) C(28) -178.6(2) yes
N(8) C(30) C(31) C(32) 0.3(4) yes
N(8) C(34) C(33) C(32) -0.5(5) yes
N(9) Rh(2) N(6) C(20) -6.1(2) yes
N(9) Rh(2) N(6) C(24) -177.4(2) yes
N(9) Rh(2) N(7) C(25) 46(5) yes
N(9) Rh(2) N(7) C(29) -128(5) yes
N(9) Rh(2) N(8) C(30) 178.4(2) yes
N(9) Rh(2) N(8) C(34) 5.6(2) yes
N(9) Rh(2) N(10) C(37) -46.7(10) yes
N(10) Rh(2) N(6) C(20) 80.1(2) yes
N(10) Rh(2) N(6) C(24) -91.1(2) yes
N(10) Rh(2) N(7) C(25) 87.7(2) yes
N(10) Rh(2) N(7) C(29) -87.4(2) yes
N(10) Rh(2) N(8) C(30) 92.5(2) yes
N(10) Rh(2) N(8) C(34) -80.3(2) yes
N(10) Rh(2) N(9) C(35) -6(4) yes
C(1) N(1) C(5) C(4) -1.0(4) yes
C(1) N(1) C(5) C(6) 176.6(2) yes
C(1) C(2) C(3) C(4) -0.8(5) yes
C(2) C(1) N(1) C(5) 1.6(4) yes
C(2) C(3) C(4) C(5) 1.3(5) yes
C(3) C(4) C(5) C(6) -177.8(3) yes
C(4) C(5) C(6) C(7) -0.2(5) yes
C(5) C(6) N(2) C(10) -174.3(2) yes
C(5) C(6) C(7) C(8) 176.2(3) yes
C(6) N(2) C(10) C(9) -2.7(4) yes
C(6) N(2) C(10) C(11) 173.5(2) yes
C(6) C(7) C(8) C(9) -1.8(5) yes
C(7) C(6) N(2) C(10) 2.9(4) yes
C(7) C(8) C(9) C(10) 2.0(5) yes
C(8) C(9) C(10) C(11) -175.4(3) yes
C(9) C(10) C(11) C(12) -2.3(4) yes
C(10) C(11) N(3) C(15) -172.1(2) yes
C(10) C(11) C(12) C(13) 175.0(3) yes
C(11) N(3) C(15) C(14) -4.7(4) yes
C(11) C(12) C(13) C(14) -1.7(5) yes
C(12) C(11) N(3) C(15) 5.2(4) yes
C(12) C(13) C(14) C(15) 2.2(5) yes
C(20) N(6) C(24) C(23) 3.9(4) yes
C(20) N(6) C(24) C(25) -174.6(2) yes
C(20) C(21) C(22) C(23) 2.3(5) yes
C(21) C(20) N(6) C(24) -1.8(4) yes
C(21) C(22) C(23) C(24) -0.2(5) yes
C(22) C(23) C(24) C(25) 175.5(3) yes
C(23) C(24) C(25) C(26) 0.2(5) yes
C(24) C(25) N(7) C(29) 175.1(2) yes
C(24) C(25) C(26) C(27) -176.5(3) yes
C(25) N(7) C(29) C(28) 3.2(4) yes
C(25) N(7) C(29) C(30) -173.3(2) yes
C(25) C(26) C(27) C(28) 0.4(5) yes
C(26) C(25) N(7) C(29) -2.4(4) yes
C(26) C(27) C(28) C(29) 0.5(4) yes
C(27) C(28) C(29) C(30) 173.7(3) yes
C(28) C(29) C(30) C(31) -1.3(4) yes
C(29) C(30) N(8) C(34) 175.6(2) yes
C(29) C(30) C(31) C(32) -176.8(3) yes
C(30) N(8) C(34) C(33) 1.9(4) yes
C(30) C(31) C(32) C(33) 1.1(5) yes
C(31) C(30) N(8) C(34) -1.8(4) yes
C(31) C(32) C(33) C(34) -1.0(5) yes
C(31) C(32) C(33) C(34) -1.0(5) yes
